data_4085380
loop_
_publ_author_name
'Francos, Javier'
'Gros, Philippe C.'
'Kennedy, Alan R.'
'O&#x2019;Hara, Charles T.'

_publ_section_title
;
 Structural Studies of (rac)-BIPHEN Organomagnesiates and Intermediates in
 the Halogen--Metal Exchange of 2-Bromopyridine
;
_journal_issue 11
_journal_name_full Organometallics
_journal_page_first 2550
_journal_paper_doi 10.1021/om501225g
_journal_volume 34
_journal_year 2015
_chemical_formula_sum 'C44 H78 Li2 Mg O5 Si2'
_chemical_formula_weight 781.43
_chemical_name_systematic
; 
 ? 
;
_space_group_IT_number 2
_symmetry_cell_setting triclinic
_symmetry_space_group_name_Hall '-P 1'
_symmetry_space_group_name_H-M 'P -1'
_atom_sites_solution_hydrogens geom
_atom_sites_solution_primary direct
_atom_sites_solution_secondary difmap
_audit_creation_method SHELXL-97
_cell_angle_alpha 91.832(2)
_cell_angle_beta 98.917(3)
_cell_angle_gamma 105.629(2)
_cell_formula_units_Z 2
_cell_length_a 11.1354(3)
_cell_length_b 12.7861(3)
_cell_length_c 17.7097(6)
_cell_measurement_reflns_used 6670
_cell_measurement_temperature 123(2)
_cell_measurement_theta_max 30.1240
_cell_measurement_theta_min 3.0298
_cell_volume 2391.69(12)
_computing_structure_refinement 'SHELXL-97 (Sheldrick, 1997)'
_computing_structure_solution 'SHELXS-97 (Sheldrick, 1990)'
_diffrn_ambient_temperature 123(2)
_diffrn_measured_fraction_theta_full 0.942
_diffrn_measured_fraction_theta_max 0.942
_diffrn_measurement_device_type 'Oxford Diffraction Xcalibur E'
_diffrn_measurement_method omega-scans
_diffrn_radiation_monochromator graphite
_diffrn_radiation_source 'fine-focus sealed tube'
_diffrn_radiation_type MoK\a
_diffrn_radiation_wavelength 0.71073
_diffrn_reflns_av_R_equivalents 0.0311
_diffrn_reflns_av_sigmaI/netI 0.0495
_diffrn_reflns_limit_h_max 13
_diffrn_reflns_limit_h_min -13
_diffrn_reflns_limit_k_max 15
_diffrn_reflns_limit_k_min -15
_diffrn_reflns_limit_l_max 21
_diffrn_reflns_limit_l_min -21
_diffrn_reflns_number 20870
_diffrn_reflns_theta_full 26.00
_diffrn_reflns_theta_max 26.00
_diffrn_reflns_theta_min 3.04
_exptl_absorpt_coefficient_mu 0.126
_exptl_absorpt_correction_T_max 1.00000
_exptl_absorpt_correction_T_min 0.66702
_exptl_absorpt_correction_type multi-scan
_exptl_absorpt_process_details CrysalisPRO
_exptl_crystal_colour colourless
_exptl_crystal_density_diffrn 1.085
_exptl_crystal_density_method 'not measured'
_exptl_crystal_description prism
_exptl_crystal_F_000 856
_exptl_crystal_size_max 0.3
_exptl_crystal_size_mid 0.2
_exptl_crystal_size_min 0.2
_refine_diff_density_max 1.382
_refine_diff_density_min -0.963
_refine_diff_density_rms 0.068
_refine_ls_extinction_method none
_refine_ls_goodness_of_fit_ref 1.034
_refine_ls_hydrogen_treatment mixed
_refine_ls_matrix_type full
_refine_ls_number_parameters 540
_refine_ls_number_reflns 8851
_refine_ls_number_restraints 116
_refine_ls_restrained_S_all 1.037
_refine_ls_R_factor_all 0.1110
_refine_ls_R_factor_gt 0.0786
_refine_ls_shift/su_max 0.000
_refine_ls_shift/su_mean 0.000
_refine_ls_structure_factor_coef Fsqd
_refine_ls_weighting_details 'calc w=1/[\s^2^(Fo^2^)+(0.1067P)^2^+3.3986P] where P=(Fo^2^+2Fc^2^)/3'
_refine_ls_weighting_scheme calc
_refine_ls_wR_factor_gt 0.2053
_refine_ls_wR_factor_ref 0.2336
_reflns_number_gt 6106
_reflns_number_total 8851
_reflns_threshold_expression I>2sigma(I)
_cod_data_source_file om501225g_si_001.cif
_cod_data_source_block 3
_cod_depositor_comments
;
The following automatic conversions were performed:

'_symmetry_cell_setting' value 'Triclinic' changed to 'triclinic'
according to
/usr/data/users/saulius/crontab/automatic-downloads/rss-feeds/ACS/lib/dictionaries/cif_core.dic
dictionary named 'cif_core.dic' version 2.4.2 from 2011-04-26.

Automatic conversion script
Id: cif_fix_values 3008 2015-01-20 13:52:24Z robertas 

 Adding full bibliography for 4085378--4085382.cif.
;
_cod_database_code 4085380

loop_
_symmetry_equiv_pos_as_xyz
'x, y, z'
'-x, -y, -z'

loop_
_atom_site_label
_atom_site_type_symbol
_atom_site_fract_x
_atom_site_fract_y
_atom_site_fract_z
_atom_site_U_iso_or_equiv
_atom_site_adp_type
_atom_site_occupancy
_atom_site_symmetry_multiplicity
_atom_site_calc_flag
_atom_site_refinement_flags
_atom_site_disorder_assembly
_atom_site_disorder_group
Mg1 Mg -0.09764(10) 0.17117(8) 0.76416(7) 0.0306(3) Uani 1 1 d . A .
Li1 Li -0.1857(6) 0.2600(6) 0.8938(4) 0.0459(15) Uani 1 1 d . A .
Li2 Li 0.0472(6) 0.2591(6) 0.6671(4) 0.0510(17) Uani 1 1 d . . .
C1 C 0.0740(4) 0.1242(3) 0.7400(3) 0.0433(9) Uani 1 1 d . A .
C2 C 0.1087(15) 0.0736(11) 0.5752(5) 0.103(4) Uani 0.612(6) 1 d PDU A 1
H2A H 0.0296 0.0888 0.5529 0.154 Uiso 0.612(6) 1 calc PR A 1
H2B H 0.1250 0.0178 0.5420 0.154 Uiso 0.612(6) 1 calc PR A 1
H2C H 0.1787 0.1404 0.5796 0.154 Uiso 0.612(6) 1 calc PR A 1
C3 C -0.0382(11) -0.1023(8) 0.6655(8) 0.119(4) Uani 0.612(6) 1 d PDU A 1
H3A H -0.0398 -0.1314 0.7159 0.178 Uiso 0.612(6) 1 calc PR A 1
H3B H -0.0272 -0.1567 0.6289 0.178 Uiso 0.612(6) 1 calc PR A 1
H3C H -0.1180 -0.0850 0.6479 0.178 Uiso 0.612(6) 1 calc PR A 1
C4 C 0.2356(10) -0.0291(10) 0.6933(7) 0.098(3) Uani 0.612(6) 1 d PDU A 1
H4A H 0.3126 0.0319 0.6998 0.148 Uiso 0.612(6) 1 calc PR A 1
H4B H 0.2357 -0.0798 0.6507 0.148 Uiso 0.612(6) 1 calc PR A 1
H4C H 0.2327 -0.0670 0.7405 0.148 Uiso 0.612(6) 1 calc PR A 1
C22 C 0.1608(3) 0.4178(3) 0.8665(2) 0.0316(7) Uani 1 1 d . . .
C8 C -0.1211(3) 0.4207(2) 0.71364(18) 0.0249(7) Uani 1 1 d . A .
C9 C -0.1805(3) 0.3236(2) 0.66633(18) 0.0261(7) Uani 1 1 d . . .
C27 C 0.1906(4) 0.3729(3) 0.9444(2) 0.0432(9) Uani 1 1 d . . .
C5 C -0.3551(3) 0.3956(3) 0.62612(19) 0.0313(7) Uani 1 1 d . . .
H5 H -0.4348 0.3889 0.5950 0.038 Uiso 1 1 calc R A .
C17 C 0.0123(3) 0.4400(2) 0.75496(18) 0.0259(7) Uani 1 1 d . . .
C18 C 0.1096(3) 0.5182(2) 0.7293(2) 0.0308(7) Uani 1 1 d . A .
C7 C -0.1832(3) 0.5019(2) 0.71953(18) 0.0270(7) Uani 1 1 d . . .
C10 C -0.2989(3) 0.3115(3) 0.61900(18) 0.0284(7) Uani 1 1 d . A .
C12 C -0.1245(3) 0.6025(3) 0.7740(2) 0.0368(8) Uani 1 1 d . A .
H12A H -0.0493 0.5938 0.8071 0.055 Uiso 1 1 calc R . .
H12B H -0.1859 0.6128 0.8055 0.055 Uiso 1 1 calc R . .
H12C H -0.1002 0.6662 0.7445 0.055 Uiso 1 1 calc R . .
C11 C -0.3730(4) 0.5736(3) 0.6815(2) 0.0425(9) Uani 1 1 d . . .
H11A H -0.4495 0.5549 0.6423 0.064 Uiso 1 1 calc R A .
H11B H -0.3187 0.6451 0.6733 0.064 Uiso 1 1 calc R . .
H11C H -0.3965 0.5758 0.7324 0.064 Uiso 1 1 calc R . .
C21 C 0.0377(3) 0.3857(2) 0.82135(18) 0.0259(7) Uani 1 1 d . A .
C6 C -0.3022(3) 0.4887(3) 0.67576(19) 0.0304(7) Uani 1 1 d . A .
C20 C 0.2522(3) 0.4970(3) 0.8389(2) 0.0385(9) Uani 1 1 d . A .
H20 H 0.3352 0.5185 0.8682 0.046 Uiso 1 1 calc R . .
C24 C 0.0830(4) 0.5733(3) 0.6568(2) 0.0429(9) Uani 1 1 d . . .
H24A H 0.0759 0.6461 0.6701 0.064 Uiso 1 1 calc R A .
H24B H 0.0036 0.5300 0.6255 0.064 Uiso 1 1 calc R . .
H24C H 0.1523 0.5796 0.6277 0.064 Uiso 1 1 calc R . .
C23 C 0.3386(4) 0.6329(3) 0.7480(3) 0.0528(11) Uani 1 1 d . A .
H23A H 0.4162 0.6409 0.7850 0.079 Uiso 1 1 calc R . .
H23B H 0.3175 0.7025 0.7466 0.079 Uiso 1 1 calc R . .
H23C H 0.3514 0.6109 0.6970 0.079 Uiso 1 1 calc R . .
C19 C 0.2311(3) 0.5467(3) 0.7718(2) 0.0368(8) Uani 1 1 d . . .
C16 C -0.2743(4) 0.1987(3) 0.5065(2) 0.0479(10) Uani 1 1 d . A .
H16A H -0.2541 0.2640 0.4782 0.072 Uiso 1 1 calc R . .
H16B H -0.3161 0.1349 0.4704 0.072 Uiso 1 1 calc R . .
H16C H -0.1962 0.1889 0.5354 0.072 Uiso 1 1 calc R . .
C26 C 0.1102(4) 0.4043(4) 0.9992(2) 0.0511(10) Uani 1 1 d . . .
H26A H 0.0206 0.3787 0.9760 0.077 Uiso 1 1 calc R . .
H26B H 0.1346 0.4837 1.0092 0.077 Uiso 1 1 calc R . .
H26C H 0.1238 0.3706 1.0476 0.077 Uiso 1 1 calc R . .
C13 C -0.3629(3) 0.2117(3) 0.5621(2) 0.0349(8) Uani 1 1 d . . .
C15 C -0.3976(4) 0.1096(3) 0.6057(2) 0.0466(10) Uani 1 1 d . A .
H15A H -0.4438 0.0470 0.5695 0.070 Uiso 1 1 calc R . .
H15B H -0.4510 0.1201 0.6428 0.070 Uiso 1 1 calc R . .
H15C H -0.3202 0.0961 0.6329 0.070 Uiso 1 1 calc R . .
C14 C -0.4853(4) 0.2221(3) 0.5134(2) 0.0503(10) Uani 1 1 d . A .
H14A H -0.4663 0.2879 0.4854 0.075 Uiso 1 1 calc R . .
H14B H -0.5461 0.2271 0.5469 0.075 Uiso 1 1 calc R . .
H14C H -0.5215 0.1580 0.4768 0.075 Uiso 1 1 calc R . .
C28 C 0.1659(4) 0.2481(3) 0.9364(2) 0.0508(10) Uani 1 1 d . . .
H28A H 0.1912 0.2224 0.9863 0.076 Uiso 1 1 calc R . .
H28B H 0.2152 0.2288 0.8996 0.076 Uiso 1 1 calc R . .
H28C H 0.0756 0.2138 0.9181 0.076 Uiso 1 1 calc R . .
C41 C -0.2548(4) 0.0768(3) 0.8134(3) 0.0445(10) Uani 1 1 d . . .
C25 C 0.3295(4) 0.4205(4) 0.9824(3) 0.0620(13) Uani 1 1 d . . .
H25A H 0.3492 0.5000 0.9892 0.093 Uiso 1 1 calc R . .
H25B H 0.3846 0.4005 0.9497 0.093 Uiso 1 1 calc R . .
H25C H 0.3435 0.3912 1.0324 0.093 Uiso 1 1 calc R . .
C43 C -0.4032(5) -0.1285(3) 0.7128(3) 0.0622(12) Uani 1 1 d DU . .
H43A H -0.4772 -0.1004 0.7017 0.093 Uiso 1 1 calc R A 1
H43B H -0.4310 -0.2081 0.7116 0.093 Uiso 1 1 calc R A 1
H43C H -0.3489 -0.1068 0.6741 0.093 Uiso 1 1 calc R A 1
C42 C -0.1756(12) -0.1281(15) 0.8427(13) 0.072(3) Uani 0.612(6) 1 d PDU A 1
H42A H -0.1150 -0.1102 0.8072 0.108 Uiso 0.612(6) 1 calc PR A 1
H42B H -0.2071 -0.2074 0.8429 0.108 Uiso 0.612(6) 1 calc PR A 1
H42C H -0.1337 -0.0969 0.8945 0.108 Uiso 0.612(6) 1 calc PR A 1
C44 C -0.4192(13) -0.116(2) 0.8821(10) 0.078(5) Uani 0.612(6) 1 d PDU A 1
H44A H -0.3720 -0.0951 0.9343 0.117 Uiso 0.612(6) 1 calc PR A 1
H44B H -0.4537 -0.1959 0.8755 0.117 Uiso 0.612(6) 1 calc PR A 1
H44C H -0.4887 -0.0824 0.8736 0.117 Uiso 0.612(6) 1 calc PR A 1
C37 C 0.0822(4) 0.3365(4) 0.5163(2) 0.0606(12) Uani 1 1 d U . .
H37A H 0.0412 0.3963 0.5117 0.073 Uiso 1 1 calc R A 1
H37B H 0.0184 0.2668 0.4968 0.073 Uiso 1 1 calc R A 1
C38 C 0.2745(4) 0.3774(4) 0.6037(2) 0.0470(9) Uani 1 1 d U . .
H38A H 0.3181 0.3198 0.6130 0.056 Uiso 1 1 calc R A .
H38B H 0.3054 0.4337 0.6472 0.056 Uiso 1 1 calc R . .
C40 C 0.1941(5) 0.3574(6) 0.4726(3) 0.0599(17) Uani 0.803(10) 1 d PU A 1
H40A H 0.2122 0.2886 0.4580 0.072 Uiso 0.803(10) 1 calc PR A 1
H40B H 0.1781 0.3958 0.4261 0.072 Uiso 0.803(10) 1 calc PR A 1
C39 C 0.2979(4) 0.4266(4) 0.5294(3) 0.0656(13) Uani 1 1 d U A .
H39A H 0.2944 0.5032 0.5311 0.079 Uiso 1 1 calc R B 1
H39B H 0.3812 0.4239 0.5178 0.079 Uiso 1 1 calc R B 1
C29 C -0.3937(5) 0.3488(4) 0.8261(3) 0.0650(13) Uani 1 1 d . A .
H29A H -0.3419 0.3515 0.7852 0.078 Uiso 1 1 calc R . .
H29B H -0.3876 0.4244 0.8443 0.078 Uiso 1 1 calc R . .
C32 C -0.4588(4) 0.2139(4) 0.9076(3) 0.0617(13) Uani 1 1 d . A .
H32A H -0.4954 0.2470 0.9464 0.074 Uiso 1 1 calc R . .
H32B H -0.4355 0.1496 0.9281 0.074 Uiso 1 1 calc R . .
C30 C -0.5504(4) 0.1824(5) 0.8343(4) 0.0744(15) Uani 1 1 d . . .
H30A H -0.6385 0.1563 0.8438 0.089 Uiso 1 1 calc R . .
H30B H -0.5314 0.1252 0.8031 0.089 Uiso 1 1 calc R . .
C31 C -0.5294(5) 0.2880(5) 0.7958(3) 0.0724(15) Uani 1 1 d . . .
H31A H -0.5433 0.2741 0.7394 0.087 Uiso 1 1 calc R . .
H31B H -0.5872 0.3297 0.8093 0.087 Uiso 1 1 calc R . .
C36 C -0.1948(6) 0.1987(4) 1.1281(3) 0.0737(15) Uani 1 1 d . . .
H36A H -0.2697 0.1904 1.1534 0.088 Uiso 1 1 calc R . .
H36B H -0.1174 0.2298 1.1665 0.088 Uiso 1 1 calc R . .
C34 C -0.1283(6) 0.1249(5) 1.0268(3) 0.0813(17) Uani 1 1 d . A .
H34A H -0.0354 0.1479 1.0433 0.098 Uiso 1 1 calc R . .
H34B H -0.1504 0.0643 0.9864 0.098 Uiso 1 1 calc R . .
C35 C -0.1934(7) 0.0915(5) 1.0924(4) 0.0907(18) Uani 1 1 d . . .
H35A H -0.1456 0.0534 1.1284 0.109 Uiso 1 1 calc R . .
H35B H -0.2802 0.0438 1.0752 0.109 Uiso 1 1 calc R . .
C33 C -0.2000(5) 0.2693(4) 1.0634(2) 0.0615(12) Uani 1 1 d . A .
H33A H -0.2852 0.2807 1.0511 0.074 Uiso 1 1 calc R . .
H33B H -0.1370 0.3411 1.0769 0.074 Uiso 1 1 calc R . .
O1 O -0.0558(2) 0.30423(17) 0.83961(12) 0.0286(5) Uani 1 1 d . . .
O2 O -0.1215(2) 0.24455(16) 0.66746(13) 0.0284(5) Uani 1 1 d . A .
O5 O 0.1393(2) 0.3320(2) 0.59492(15) 0.0448(7) Uani 1 1 d U A .
O3 O -0.3493(2) 0.2922(2) 0.88826(16) 0.0460(7) Uani 1 1 d . . .
O4 O -0.1725(3) 0.2144(2) 0.99902(16) 0.0524(7) Uani 1 1 d . . .
Si1 Si 0.0954(3) 0.0232(2) 0.67248(17) 0.0533(5) Uiso 0.612(6) 1 d PDU A 1
Si2 Si -0.3108(3) -0.0706(2) 0.81137(17) 0.0409(4) Uiso 0.612(6) 1 d PDU A 1
Si1A Si 0.0596(5) 0.0153(3) 0.6626(3) 0.0533(5) Uiso 0.388(6) 1 d PD A 2
Si2A Si -0.3350(4) -0.0666(3) 0.8074(3) 0.0409(4) Uiso 0.388(6) 1 d PD A 2
C4A C 0.1341(19) -0.0944(13) 0.6941(10) 0.098(3) Uani 0.388(6) 1 d PD A 2
H4A1 H 0.1579 -0.0870 0.7501 0.148 Uiso 0.388(6) 1 calc PR A 2
H4A2 H 0.2098 -0.0879 0.6708 0.148 Uiso 0.388(6) 1 calc PR A 2
H4A3 H 0.0737 -0.1658 0.6781 0.148 Uiso 0.388(6) 1 calc PR A 2
C44A C -0.457(2) -0.106(4) 0.8700(18) 0.078(5) Uani 0.388(6) 1 d PD A 2
H44D H -0.4204 -0.0769 0.9229 0.117 Uiso 0.388(6) 1 calc PR A 2
H44E H -0.4880 -0.1856 0.8682 0.117 Uiso 0.388(6) 1 calc PR A 2
H44F H -0.5283 -0.0763 0.8519 0.117 Uiso 0.388(6) 1 calc PR A 2
C3A C -0.1042(12) -0.0539(16) 0.6157(12) 0.119(4) Uani 0.388(6) 1 d PD A 2
H3A1 H -0.1046 -0.1174 0.5831 0.178 Uiso 0.388(6) 1 calc PR A 2
H3A2 H -0.1382 -0.0033 0.5843 0.178 Uiso 0.388(6) 1 calc PR A 2
H3A3 H -0.1568 -0.0777 0.6549 0.178 Uiso 0.388(6) 1 calc PR A 2
C42A C -0.220(2) -0.143(2) 0.846(2) 0.072(3) Uani 0.388(6) 1 d PD A 2
H42D H -0.1600 -0.1403 0.8106 0.108 Uiso 0.388(6) 1 calc PR A 2
H42E H -0.2663 -0.2184 0.8505 0.108 Uiso 0.388(6) 1 calc PR A 2
H42F H -0.1748 -0.1087 0.8962 0.108 Uiso 0.388(6) 1 calc PR A 2
C2A C 0.1804(17) 0.0723(18) 0.6013(11) 0.103(4) Uani 0.388(6) 1 d PD A 2
H2A1 H 0.1752 0.0178 0.5599 0.154 Uiso 0.388(6) 1 calc PR A 2
H2A2 H 0.2650 0.0914 0.6326 0.154 Uiso 0.388(6) 1 calc PR A 2
H2A3 H 0.1643 0.1376 0.5794 0.154 Uiso 0.388(6) 1 calc PR A 2
C40A C 0.175(2) 0.429(3) 0.4871(14) 0.0599(17) Uani 0.197(10) 1 d PU A 2
H40C H 0.1711 0.4170 0.4312 0.072 Uiso 0.197(10) 1 calc PR A 2
H40D H 0.1574 0.4993 0.4981 0.072 Uiso 0.197(10) 1 calc PR A 2
H41A H -0.332(5) 0.103(4) 0.794(3) 0.070(14) Uiso 1 1 d . . .
H1B H 0.075(4) 0.088(4) 0.786(3) 0.062(13) Uiso 1 1 d . . .
H1A H 0.151(5) 0.177(4) 0.747(3) 0.070(15) Uiso 1 1 d . . .
H41B H -0.233(6) 0.091(5) 0.859(4) 0.10(2) Uiso 1 1 d . . .

loop_
_atom_site_aniso_label
_atom_site_aniso_U_11
_atom_site_aniso_U_22
_atom_site_aniso_U_33
_atom_site_aniso_U_23
_atom_site_aniso_U_13
_atom_site_aniso_U_12
Mg1 0.0311(6) 0.0250(5) 0.0341(6) 0.0051(4) 0.0057(5) 0.0045(4)
Li1 0.039(3) 0.059(4) 0.043(4) 0.009(3) 0.011(3) 0.015(3)
Li2 0.041(3) 0.075(5) 0.049(4) 0.026(4) 0.022(3) 0.027(3)
C1 0.047(2) 0.039(2) 0.047(2) 0.0053(18) 0.0083(19) 0.0192(19)
C2 0.172(11) 0.080(5) 0.064(7) 0.002(5) 0.031(7) 0.042(8)
C3 0.122(7) 0.084(6) 0.138(10) -0.035(5) 0.043(7) 0.002(5)
C4 0.109(6) 0.101(7) 0.100(6) -0.014(6) 0.021(6) 0.055(5)
C22 0.0285(16) 0.0333(17) 0.0332(18) -0.0051(14) 0.0016(14) 0.0118(14)
C8 0.0250(15) 0.0241(15) 0.0253(16) 0.0037(12) 0.0073(13) 0.0044(12)
C9 0.0273(15) 0.0234(15) 0.0274(17) 0.0047(12) 0.0080(13) 0.0048(12)
C27 0.039(2) 0.053(2) 0.036(2) -0.0013(17) -0.0057(17) 0.0170(17)
C5 0.0272(16) 0.0379(18) 0.0277(17) 0.0079(14) 0.0026(14) 0.0075(14)
C17 0.0243(15) 0.0238(15) 0.0283(17) -0.0007(12) 0.0060(13) 0.0040(12)
C18 0.0314(17) 0.0243(15) 0.0376(19) -0.0014(14) 0.0123(15) 0.0059(13)
C7 0.0302(16) 0.0265(15) 0.0244(16) 0.0022(13) 0.0072(13) 0.0067(13)
C10 0.0282(16) 0.0288(16) 0.0259(16) 0.0036(13) 0.0031(13) 0.0045(13)
C12 0.0418(19) 0.0314(17) 0.038(2) -0.0035(15) 0.0053(16) 0.0129(15)
C11 0.040(2) 0.047(2) 0.047(2) 0.0032(17) 0.0061(18) 0.0234(17)
C21 0.0259(15) 0.0253(15) 0.0259(16) -0.0033(12) 0.0050(13) 0.0063(12)
C6 0.0322(17) 0.0315(17) 0.0303(18) 0.0076(14) 0.0087(14) 0.0110(14)
C20 0.0234(16) 0.0386(19) 0.049(2) -0.0123(17) 0.0022(16) 0.0057(14)
C24 0.041(2) 0.0362(19) 0.053(2) 0.0145(17) 0.0189(18) 0.0076(16)
C23 0.036(2) 0.041(2) 0.076(3) -0.004(2) 0.021(2) -0.0024(17)
C19 0.0280(17) 0.0304(17) 0.049(2) -0.0065(16) 0.0120(16) 0.0015(14)
C16 0.053(2) 0.051(2) 0.035(2) -0.0114(17) 0.0031(18) 0.0100(19)
C26 0.061(3) 0.064(3) 0.029(2) -0.0028(18) 0.0008(19) 0.024(2)
C13 0.0350(18) 0.0329(17) 0.0317(18) -0.0032(14) -0.0016(15) 0.0055(14)
C15 0.047(2) 0.0358(19) 0.045(2) -0.0021(17) -0.0019(18) -0.0024(17)
C14 0.044(2) 0.051(2) 0.045(2) -0.0108(18) -0.0142(19) 0.0090(18)
C28 0.061(3) 0.056(2) 0.038(2) 0.0061(18) -0.0034(19) 0.027(2)
C41 0.045(2) 0.038(2) 0.044(2) 0.0051(18) 0.0087(19) -0.0014(17)
C25 0.047(2) 0.078(3) 0.053(3) -0.007(2) -0.019(2) 0.021(2)
C43 0.076(3) 0.038(2) 0.061(3) 0.001(2) 0.006(2) 0.001(2)
C42 0.086(9) 0.061(6) 0.074(4) 0.007(4) 0.001(7) 0.037(8)
C44 0.075(9) 0.067(6) 0.074(6) 0.005(5) 0.031(7) -0.018(9)
C37 0.043(2) 0.095(3) 0.042(2) 0.030(2) 0.0069(18) 0.015(2)
C38 0.0387(19) 0.063(2) 0.042(2) 0.0109(19) 0.0090(17) 0.0151(18)
C40 0.052(3) 0.089(4) 0.041(3) 0.026(3) 0.015(2) 0.018(3)
C39 0.044(2) 0.096(4) 0.064(3) 0.039(3) 0.019(2) 0.023(2)
C29 0.066(3) 0.075(3) 0.061(3) 0.035(3) 0.015(2) 0.026(2)
C32 0.047(2) 0.076(3) 0.078(3) 0.040(3) 0.032(2) 0.028(2)
C30 0.034(2) 0.086(4) 0.105(4) 0.019(3) 0.016(3) 0.014(2)
C31 0.058(3) 0.105(4) 0.063(3) 0.021(3) 0.007(2) 0.037(3)
C36 0.093(4) 0.064(3) 0.056(3) 0.002(2) 0.025(3) 0.001(3)
C34 0.106(4) 0.112(5) 0.052(3) 0.023(3) 0.017(3) 0.072(4)
C35 0.125(5) 0.087(4) 0.072(4) 0.022(3) 0.029(4) 0.042(4)
C33 0.077(3) 0.076(3) 0.041(2) 0.000(2) 0.017(2) 0.034(3)
O1 0.0289(11) 0.0272(11) 0.0277(12) 0.0037(9) 0.0041(9) 0.0046(9)
O2 0.0299(11) 0.0251(11) 0.0297(12) 0.0011(9) 0.0040(10) 0.0076(9)
O5 0.0365(13) 0.0650(17) 0.0385(14) 0.0187(13) 0.0150(11) 0.0171(12)
O3 0.0412(14) 0.0585(17) 0.0452(16) 0.0206(13) 0.0162(12) 0.0186(13)
O4 0.0607(18) 0.0710(19) 0.0365(15) 0.0080(14) 0.0136(13) 0.0335(15)
C4A 0.109(6) 0.101(7) 0.100(6) -0.014(6) 0.021(6) 0.055(5)
C44A 0.075(9) 0.067(6) 0.074(6) 0.005(5) 0.031(7) -0.018(9)
C3A 0.122(7) 0.084(6) 0.138(10) -0.035(5) 0.043(7) 0.002(5)
C42A 0.086(9) 0.061(6) 0.074(4) 0.007(4) 0.001(7) 0.037(8)
C2A 0.172(11) 0.080(5) 0.064(7) 0.002(5) 0.031(7) 0.042(8)
C40A 0.052(3) 0.089(4) 0.041(3) 0.026(3) 0.015(2) 0.018(3)

loop_
_atom_type_symbol
_atom_type_description
_atom_type_scat_dispersion_real
_atom_type_scat_dispersion_imag
_atom_type_scat_source
H H 0.0000 0.0000 'International Tables Vol C Tables 4.2.6.8 and 6.1.1.4'
C C 0.0033 0.0016 'International Tables Vol C Tables 4.2.6.8 and 6.1.1.4'
O O 0.0106 0.0060 'International Tables Vol C Tables 4.2.6.8 and 6.1.1.4'
Mg Mg 0.0486 0.0363 'International Tables Vol C Tables 4.2.6.8 and 6.1.1.4'
Si Si 0.0817 0.0704 'International Tables Vol C Tables 4.2.6.8 and 6.1.1.4'
Li Li -0.0003 0.0001 'International Tables Vol C Tables 4.2.6.8 and 6.1.1.4'

loop_
_geom_angle_atom_site_label_1
_geom_angle_atom_site_label_2
_geom_angle_atom_site_label_3
_geom_angle
O2 Mg1 O1 98.23(10)
O2 Mg1 C41 122.62(15)
O1 Mg1 C41 95.82(14)
O2 Mg1 C1 95.07(14)
O1 Mg1 C1 113.45(13)
C41 Mg1 C1 128.51(17)
O2 Mg1 Li2 44.55(16)
O1 Mg1 Li2 97.3(2)
C41 Mg1 Li2 163.0(2)
C1 Mg1 Li2 54.36(19)
O2 Mg1 C21 81.66(9)
O1 Mg1 C21 26.43(9)
C41 Mg1 C21 122.17(14)
C1 Mg1 C21 94.62(13)
Li2 Mg1 C21 71.08(19)
O2 Mg1 Li1 114.65(15)
O1 Mg1 Li1 37.97(15)
C41 Mg1 Li1 57.96(18)
C1 Mg1 Li1 138.70(17)
Li2 Mg1 Li1 133.6(2)
C21 Mg1 Li1 64.22(15)
O1 Li1 O3 132.5(4)
O1 Li1 O4 126.6(4)
O3 Li1 O4 97.3(3)
O1 Li1 C41 88.6(3)
O3 Li1 C41 100.2(3)
O4 Li1 C41 102.1(3)
O1 Li1 Mg1 43.04(17)
O3 Li1 Mg1 124.9(3)
O4 Li1 Mg1 127.0(3)
C41 Li1 Mg1 45.64(15)
O1 Li1 H41B 97.1(17)
O3 Li1 H41B 104.6(17)
O4 Li1 H41B 85.4(18)
C41 Li1 H41B 16.9(17)
Mg1 Li1 H41B 56.4(17)
O2 Li2 O5 124.8(4)
O2 Li2 C1 99.8(3)
O5 Li2 C1 131.8(4)
O2 Li2 Mg1 49.59(17)
O5 Li2 Mg1 173.7(4)
C1 Li2 Mg1 54.49(18)
O2 Li2 Si1A 102.7(3)
O5 Li2 Si1A 108.9(3)
C1 Li2 Si1A 35.97(18)
Mg1 Li2 Si1A 76.4(2)
O2 Li2 H1A 120.5(14)
O5 Li2 H1A 114.5(14)
C1 Li2 H1A 24.0(14)
Mg1 Li2 H1A 71.4(14)
Si1A Li2 H1A 49.1(13)
Si1 C1 Si1A 12.08(16)
Si1 C1 Li2 103.6(3)
Si1A C1 Li2 99.5(3)
Si1 C1 Mg1 132.7(2)
Si1A C1 Mg1 120.7(3)
Li2 C1 Mg1 71.1(2)
Si1 C1 H1B 101(3)
Si1A C1 H1B 104(3)
Li2 C1 H1B 155(3)
Mg1 C1 H1B 89(3)
Si1 C1 H1A 103(3)
Si1A C1 H1A 113(3)
Li2 C1 H1A 73(3)
Mg1 C1 H1A 119(3)
H1B C1 H1A 105(4)
C20 C22 C21 116.8(3)
C20 C22 C27 121.0(3)
C21 C22 C27 122.1(3)
C7 C8 C9 120.7(3)
C7 C8 C17 119.4(3)
C9 C8 C17 119.8(3)
O2 C9 C8 118.4(3)
O2 C9 C10 121.6(3)
C8 C9 C10 120.0(3)
C26 C27 C22 109.3(3)
C26 C27 C25 106.8(3)
C22 C27 C25 112.4(3)
C26 C27 C28 110.2(4)
C22 C27 C28 111.4(3)
C25 C27 C28 106.7(3)
C6 C5 C10 124.3(3)
C6 C5 H5 117.9
C10 C5 H5 117.9
C18 C17 C21 120.9(3)
C18 C17 C8 118.6(3)
C21 C17 C8 120.4(3)
C19 C18 C17 119.6(3)
C19 C18 C24 119.6(3)
C17 C18 C24 120.8(3)
C6 C7 C8 119.6(3)
C6 C7 C12 119.2(3)
C8 C7 C12 121.2(3)
C5 C10 C9 116.6(3)
C5 C10 C13 121.1(3)
C9 C10 C13 122.3(3)
C7 C12 H12A 109.5
C7 C12 H12B 109.5
H12A C12 H12B 109.5
C7 C12 H12C 109.5
H12A C12 H12C 109.5
H12B C12 H12C 109.5
C6 C11 H11A 109.5
C6 C11 H11B 109.5
H11A C11 H11B 109.5
C6 C11 H11C 109.5
H11A C11 H11C 109.5
H11B C11 H11C 109.5
O1 C21 C17 118.7(3)
O1 C21 C22 121.9(3)
C17 C21 C22 119.3(3)
O1 C21 Mg1 42.20(13)
C17 C21 Mg1 98.86(19)
C22 C21 Mg1 125.7(2)
C5 C6 C7 118.6(3)
C5 C6 C11 120.3(3)
C7 C6 C11 121.1(3)
C19 C20 C22 124.7(3)
C19 C20 H20 117.7
C22 C20 H20 117.7
C18 C24 H24A 109.5
C18 C24 H24B 109.5
H24A C24 H24B 109.5
C18 C24 H24C 109.5
H24A C24 H24C 109.5
H24B C24 H24C 109.5
C19 C23 H23A 109.5
C19 C23 H23B 109.5
H23A C23 H23B 109.5
C19 C23 H23C 109.5
H23A C23 H23C 109.5
H23B C23 H23C 109.5
C20 C19 C18 118.4(3)
C20 C19 C23 119.7(3)
C18 C19 C23 121.8(4)
C13 C16 H16A 109.5
C13 C16 H16B 109.5
H16A C16 H16B 109.5
C13 C16 H16C 109.5
H16A C16 H16C 109.5
H16B C16 H16C 109.5
C27 C26 H26A 109.5
C27 C26 H26B 109.5
H26A C26 H26B 109.5
C27 C26 H26C 109.5
H26A C26 H26C 109.5
H26B C26 H26C 109.5
C15 C13 C16 110.2(3)
C15 C13 C10 109.8(3)
C16 C13 C10 110.1(3)
C15 C13 C14 107.6(3)
C16 C13 C14 107.0(3)
C10 C13 C14 112.1(3)
C13 C15 H15A 109.5
C13 C15 H15B 109.5
H15A C15 H15B 109.5
C13 C15 H15C 109.5
H15A C15 H15C 109.5
H15B C15 H15C 109.5
C13 C14 H14A 109.5
C13 C14 H14B 109.5
H14A C14 H14B 109.5
C13 C14 H14C 109.5
H14A C14 H14C 109.5
H14B C14 H14C 109.5
C27 C28 H28A 109.5
C27 C28 H28B 109.5
H28A C28 H28B 109.5
C27 C28 H28C 109.5
H28A C28 H28C 109.5
H28B C28 H28C 109.5
Si2A C41 Si2 9.07(18)
Si2A C41 Mg1 133.2(3)
Si2 C41 Mg1 127.1(3)
Si2A C41 Li1 147.3(3)
Si2 C41 Li1 147.6(3)
Mg1 C41 Li1 76.41(19)
Si2A C41 H41A 97(3)
Si2 C41 H41A 106(3)
Mg1 C41 H41A 108(3)
Li1 C41 H41A 82(3)
Si2A C41 H41B 102(4)
Si2 C41 H41B 99(4)
Mg1 C41 H41B 105(5)
Li1 C41 H41B 49(4)
H41A C41 H41B 111(5)
C27 C25 H25A 109.5
C27 C25 H25B 109.5
H25A C25 H25B 109.5
C27 C25 H25C 109.5
H25A C25 H25C 109.5
H25B C25 H25C 109.5
O5 C37 C40A 104.4(9)
O5 C37 C40 103.9(3)
C40A C37 C40 39.4(12)
O5 C37 H37A 111.0
C40A C37 H37A 74.5
C40 C37 H37A 111.0
O5 C37 H37B 111.0
C40A C37 H37B 139.5
C40 C37 H37B 111.0
H37A C37 H37B 109.0
O5 C38 C39 105.5(3)
O5 C38 H38A 110.6
C39 C38 H38A 110.6
O5 C38 H38B 110.6
C39 C38 H38B 110.6
H38A C38 H38B 108.8
C39 C40 C37 102.2(5)
C39 C40 H40A 111.3
C37 C40 H40A 111.3
C39 C40 H40B 111.3
C37 C40 H40B 111.3
H40A C40 H40B 109.2
C40A C39 C40 40.9(13)
C40A C39 C38 107.0(9)
C40 C39 C38 103.4(4)
C40A C39 H39A 72.1
C40 C39 H39A 111.1
C38 C39 H39A 111.1
C40A C39 H39B 137.8
C40 C39 H39B 111.1
C38 C39 H39B 111.1
H39A C39 H39B 109.1
O3 C29 C31 107.6(4)
O3 C29 H29A 110.2
C31 C29 H29A 110.2
O3 C29 H29B 110.2
C31 C29 H29B 110.2
H29A C29 H29B 108.5
O3 C32 C30 105.2(4)
O3 C32 H32A 110.7
C30 C32 H32A 110.7
O3 C32 H32B 110.7
C30 C32 H32B 110.7
H32A C32 H32B 108.8
C32 C30 C31 102.5(4)
C32 C30 H30A 111.3
C31 C30 H30A 111.3
C32 C30 H30B 111.3
C31 C30 H30B 111.3
H30A C30 H30B 109.2
C29 C31 C30 104.6(4)
C29 C31 H31A 110.8
C30 C31 H31A 110.8
C29 C31 H31B 110.8
C30 C31 H31B 110.8
H31A C31 H31B 108.9
C33 C36 C35 105.0(4)
C33 C36 H36A 110.7
C35 C36 H36A 110.7
C33 C36 H36B 110.7
C35 C36 H36B 110.7
H36A C36 H36B 108.8
O4 C34 C35 105.2(4)
O4 C34 H34A 110.7
C35 C34 H34A 110.7
O4 C34 H34B 110.7
C35 C34 H34B 110.7
H34A C34 H34B 108.8
C34 C35 C36 101.9(5)
C34 C35 H35A 111.4
C36 C35 H35A 111.4
C34 C35 H35B 111.4
C36 C35 H35B 111.4
H35A C35 H35B 109.2
O4 C33 C36 106.9(4)
O4 C33 H33A 110.3
C36 C33 H33A 110.3
O4 C33 H33B 110.3
C36 C33 H33B 110.3
H33A C33 H33B 108.6
C21 O1 Li1 148.6(3)
C21 O1 Mg1 111.36(19)
Li1 O1 Mg1 99.0(2)
C9 O2 Li2 127.9(3)
C9 O2 Mg1 118.39(19)
Li2 O2 Mg1 85.9(2)
C38 O5 C37 109.5(3)
C38 O5 Li2 127.3(3)
C37 O5 Li2 122.6(3)
C29 O3 C32 107.3(3)
C29 O3 Li1 120.2(3)
C32 O3 Li1 121.6(3)
C34 O4 C33 107.4(3)
C34 O4 Li1 127.2(3)
C33 O4 Li1 125.4(3)
C1 Si1 C4 119.2(4)
C1 Si1 C3 109.3(4)
C4 Si1 C3 102.7(6)
C1 Si1 C2 112.8(5)
C4 Si1 C2 101.9(6)
C3 Si1 C2 110.2(7)
C41 Si2 C42 110.1(6)
C41 Si2 C44 112.3(10)
C42 Si2 C44 103.9(7)
C41 Si2 C43 109.9(2)
C42 Si2 C43 113.5(8)
C44 Si2 C43 107.1(7)
C3A Si1A C2A 118.8(10)
C3A Si1A C4A 106.5(10)
C2A Si1A C4A 93.4(9)
C3A Si1A C1 114.8(7)
C2A Si1A C1 107.2(8)
C4A Si1A C1 114.5(6)
C3A Si1A Li2 99.7(7)
C2A Si1A Li2 80.6(7)
C4A Si1A Li2 152.6(6)
C1 Si1A Li2 44.5(2)
C41 Si2A C42A 109.4(11)
C41 Si2A C44A 115.1(17)
C42A Si2A C44A 101.8(14)
Si1A C4A H4A1 109.5
Si1A C4A H4A2 109.5
H4A1 C4A H4A2 109.5
Si1A C4A H4A3 109.5
H4A1 C4A H4A3 109.5
H4A2 C4A H4A3 109.5
Si2A C44A H44D 109.5
Si2A C44A H44E 109.5
H44D C44A H44E 109.5
Si2A C44A H44F 109.5
H44D C44A H44F 109.5
H44E C44A H44F 109.5
Si1A C3A H3A1 109.5
Si1A C3A H3A2 109.5
H3A1 C3A H3A2 109.5
Si1A C3A H3A3 109.5
H3A1 C3A H3A3 109.5
H3A2 C3A H3A3 109.5
Si2A C42A H42D 109.5
Si2A C42A H42E 109.5
H42D C42A H42E 109.5
Si2A C42A H42F 109.5
H42D C42A H42F 109.5
H42E C42A H42F 109.5
Si1A C2A H2A1 109.5
Si1A C2A H2A2 109.5
H2A1 C2A H2A2 109.5
Si1A C2A H2A3 109.5
H2A1 C2A H2A3 109.5
H2A2 C2A H2A3 109.5
C39 C40A C37 103.7(16)
C39 C40A H40C 111.0
C37 C40A H40C 111.0
C39 C40A H40D 111.0
C37 C40A H40D 111.0
H40C C40A H40D 109.0

loop_
_geom_bond_atom_site_label_1
_geom_bond_atom_site_label_2
_geom_bond_distance
Mg1 O2 1.995(2)
Mg1 O1 2.033(2)
Mg1 C41 2.164(4)
Mg1 C1 2.248(4)
Mg1 Li2 2.613(7)
Mg1 C21 2.818(3)
Mg1 Li1 2.941(7)
Li1 O1 1.832(7)
Li1 O3 1.961(7)
Li1 O4 1.967(7)
Li1 C41 2.565(8)
Li1 H41B 2.13(6)
Li2 O2 1.838(7)
Li2 O5 1.876(7)
Li2 C1 2.244(8)
Li2 Si1A 3.156(9)
Li2 H1A 2.16(5)
C1 Si1 1.819(5)
C1 Si1A 1.880(6)
C1 H1B 0.95(5)
C1 H1A 0.92(5)
C2 Si1 1.872(8)
C2 H2A 0.9800
C2 H2B 0.9800
C2 H2C 0.9800
C3 Si1 1.856(8)
C3 H3A 0.9800
C3 H3B 0.9800
C3 H3C 0.9800
C4 Si1 1.849(7)
C4 H4A 0.9800
C4 H4B 0.9800
C4 H4C 0.9800
C22 C20 1.390(5)
C22 C21 1.422(4)
C22 C27 1.534(5)
C8 C7 1.403(4)
C8 C9 1.415(4)
C8 C17 1.502(4)
C9 O2 1.344(4)
C9 C10 1.416(4)
C27 C26 1.531(6)
C27 C25 1.536(5)
C27 C28 1.543(6)
C5 C6 1.390(5)
C5 C10 1.394(5)
C5 H5 0.9500
C17 C18 1.407(4)
C17 C21 1.414(4)
C18 C19 1.389(5)
C18 C24 1.512(5)
C7 C6 1.393(4)
C7 C12 1.511(4)
C10 C13 1.535(4)
C12 H12A 0.9800
C12 H12B 0.9800
C12 H12C 0.9800
C11 C6 1.513(5)
C11 H11A 0.9800
C11 H11B 0.9800
C11 H11C 0.9800
C21 O1 1.347(4)
C20 C19 1.383(5)
C20 H20 0.9500
C24 H24A 0.9800
C24 H24B 0.9800
C24 H24C 0.9800
C23 C19 1.516(5)
C23 H23A 0.9800
C23 H23B 0.9800
C23 H23C 0.9800
C16 C13 1.532(6)
C16 H16A 0.9800
C16 H16B 0.9800
C16 H16C 0.9800
C26 H26A 0.9800
C26 H26B 0.9800
C26 H26C 0.9800
C13 C15 1.529(5)
C13 C14 1.536(5)
C15 H15A 0.9800
C15 H15B 0.9800
C15 H15C 0.9800
C14 H14A 0.9800
C14 H14B 0.9800
C14 H14C 0.9800
C28 H28A 0.9800
C28 H28B 0.9800
C28 H28C 0.9800
C41 Si2A 1.802(6)
C41 Si2 1.816(5)
C41 H41A 1.02(5)
C41 H41B 0.81(6)
C25 H25A 0.9800
C25 H25B 0.9800
C25 H25C 0.9800
C43 Si2 1.899(5)
C43 H43A 0.9800
C43 H43B 0.9800
C43 H43C 0.9800
C42 Si2 1.865(7)
C42 H42A 0.9800
C42 H42B 0.9800
C42 H42C 0.9800
C44 Si2 1.873(7)
C44 H44A 0.9800
C44 H44B 0.9800
C44 H44C 0.9800
C37 O5 1.448(5)
C37 C40A 1.51(3)
C37 C40 1.534(7)
C37 H37A 0.9900
C37 H37B 0.9900
C38 O5 1.442(4)
C38 C39 1.504(6)
C38 H38A 0.9900
C38 H38B 0.9900
C40 C39 1.470(8)
C40 H40A 0.9900
C40 H40B 0.9900
C39 C40A 1.47(2)
C39 H39A 0.9900
C39 H39B 0.9900
C29 O3 1.434(5)
C29 C31 1.505(7)
C29 H29A 0.9900
C29 H29B 0.9900
C32 O3 1.449(5)
C32 C30 1.491(7)
C32 H32A 0.9900
C32 H32B 0.9900
C30 C31 1.510(7)
C30 H30A 0.9900
C30 H30B 0.9900
C31 H31A 0.9900
C31 H31B 0.9900
C36 C33 1.485(7)
C36 C35 1.495(8)
C36 H36A 0.9900
C36 H36B 0.9900
C34 O4 1.433(5)
C34 C35 1.479(8)
C34 H34A 0.9900
C34 H34B 0.9900
C35 H35A 0.9900
C35 H35B 0.9900
C33 O4 1.435(5)
C33 H33A 0.9900
C33 H33B 0.9900
Si1A C3A 1.848(9)
Si1A C2A 1.869(10)
Si1A C4A 1.872(9)
Si2A C42A 1.862(9)
Si2A C44A 1.865(9)
C4A H4A1 0.9800
C4A H4A2 0.9800
C4A H4A3 0.9800
C44A H44D 0.9800
C44A H44E 0.9800
C44A H44F 0.9800
C3A H3A1 0.9800
C3A H3A2 0.9800
C3A H3A3 0.9800
C42A H42D 0.9800
C42A H42E 0.9800
C42A H42F 0.9800
C2A H2A1 0.9800
C2A H2A2 0.9800
C2A H2A3 0.9800
C40A H40C 0.9900
C40A H40D 0.9900

loop_
_geom_torsion_atom_site_label_1
_geom_torsion_atom_site_label_2
_geom_torsion_atom_site_label_3
_geom_torsion_atom_site_label_4
_geom_torsion
O2 Mg1 Li1 O1 -70.6(2)
C41 Mg1 Li1 O1 175.0(3)
C1 Mg1 Li1 O1 61.4(3)
Li2 Mg1 Li1 O1 -20.8(4)
C21 Mg1 Li1 O1 -4.11(16)
O2 Mg1 Li1 O3 46.7(4)
O1 Mg1 Li1 O3 117.3(5)
C41 Mg1 Li1 O3 -67.6(4)
C1 Mg1 Li1 O3 178.8(3)
Li2 Mg1 Li1 O3 96.5(4)
C21 Mg1 Li1 O3 113.2(4)
O2 Mg1 Li1 O4 -177.2(3)
O1 Mg1 Li1 O4 -106.6(4)
C41 Mg1 Li1 O4 68.4(4)
C1 Mg1 Li1 O4 -45.2(5)
Li2 Mg1 Li1 O4 -127.5(4)
C21 Mg1 Li1 O4 -110.8(4)
O2 Mg1 Li1 C41 114.36(19)
O1 Mg1 Li1 C41 -175.0(3)
C1 Mg1 Li1 C41 -113.6(3)
Li2 Mg1 Li1 C41 164.1(3)
C21 Mg1 Li1 C41 -179.2(2)
O1 Mg1 Li2 O2 -94.3(2)
C41 Mg1 Li2 O2 46.0(8)
C1 Mg1 Li2 O2 152.0(3)
C21 Mg1 Li2 O2 -97.5(2)
Li1 Mg1 Li2 O2 -81.6(3)
O2 Mg1 Li2 O5 27(4)
O1 Mg1 Li2 O5 -67(4)
C41 Mg1 Li2 O5 73(4)
C1 Mg1 Li2 O5 179(100)
C21 Mg1 Li2 O5 -70(4)
Li1 Mg1 Li2 O5 -54(4)
O2 Mg1 Li2 C1 -152.0(3)
O1 Mg1 Li2 C1 113.7(2)
C41 Mg1 Li2 C1 -106.0(7)
C21 Mg1 Li2 C1 110.5(2)
Li1 Mg1 Li2 C1 126.4(3)
O2 Mg1 Li2 Si1A -120.2(3)
O1 Mg1 Li2 Si1A 145.48(15)
C41 Mg1 Li2 Si1A -74.2(7)
C1 Mg1 Li2 Si1A 31.81(18)
C21 Mg1 Li2 Si1A 142.33(18)
Li1 Mg1 Li2 Si1A 158.2(2)
O2 Li2 C1 Si1 109.7(3)
O5 Li2 C1 Si1 -49.0(6)
Mg1 Li2 C1 Si1 130.9(3)
Si1A Li2 C1 Si1 11.59(17)
O2 Li2 C1 Si1A 98.1(4)
O5 Li2 C1 Si1A -60.6(6)
Mg1 Li2 C1 Si1A 119.3(3)
O2 Li2 C1 Mg1 -21.3(3)
O5 Li2 C1 Mg1 -179.9(6)
Si1A Li2 C1 Mg1 -119.3(3)
O2 Mg1 C1 Si1 -72.0(3)
O1 Mg1 C1 Si1 -173.3(3)
C41 Mg1 C1 Si1 67.6(4)
Li2 Mg1 C1 Si1 -91.3(4)
C21 Mg1 C1 Si1 -154.1(3)
Li1 Mg1 C1 Si1 150.6(3)
O2 Mg1 C1 Si1A -70.7(3)
O1 Mg1 C1 Si1A -172.0(2)
C41 Mg1 C1 Si1A 68.9(4)
Li2 Mg1 C1 Si1A -90.0(4)
C21 Mg1 C1 Si1A -152.7(3)
Li1 Mg1 C1 Si1A 152.0(3)
O2 Mg1 C1 Li2 19.3(2)
O1 Mg1 C1 Li2 -82.0(3)
C41 Mg1 C1 Li2 158.9(3)
C21 Mg1 C1 Li2 -62.7(2)
Li1 Mg1 C1 Li2 -118.0(3)
C7 C8 C9 O2 -174.6(3)
C17 C8 C9 O2 8.5(4)
C7 C8 C9 C10 5.7(5)
C17 C8 C9 C10 -171.2(3)
C20 C22 C27 C26 115.1(4)
C21 C22 C27 C26 -61.3(4)
C20 C22 C27 C25 -3.2(5)
C21 C22 C27 C25 -179.6(3)
C20 C22 C27 C28 -122.9(4)
C21 C22 C27 C28 60.7(4)
C7 C8 C17 C18 -69.2(4)
C9 C8 C17 C18 107.7(3)
C7 C8 C17 C21 106.5(3)
C9 C8 C17 C21 -76.5(4)
C21 C17 C18 C19 -3.3(5)
C8 C17 C18 C19 172.4(3)
C21 C17 C18 C24 177.9(3)
C8 C17 C18 C24 -6.4(5)
C9 C8 C7 C6 -2.8(5)
C17 C8 C7 C6 174.1(3)
C9 C8 C7 C12 175.8(3)
C17 C8 C7 C12 -7.3(5)
C6 C5 C10 C9 0.3(5)
C6 C5 C10 C13 -179.3(3)
O2 C9 C10 C5 176.0(3)
C8 C9 C10 C5 -4.3(5)
O2 C9 C10 C13 -4.4(5)
C8 C9 C10 C13 175.3(3)
C18 C17 C21 O1 -173.8(3)
C8 C17 C21 O1 10.5(4)
C18 C17 C21 C22 5.8(5)
C8 C17 C21 C22 -169.8(3)
C18 C17 C21 Mg1 -134.1(3)
C8 C17 C21 Mg1 50.2(3)
C20 C22 C21 O1 175.1(3)
C27 C22 C21 O1 -8.4(5)
C20 C22 C21 C17 -4.5(5)
C27 C22 C21 C17 172.0(3)
C20 C22 C21 Mg1 123.9(3)
C27 C22 C21 Mg1 -59.5(4)
O2 Mg1 C21 O1 128.3(2)
C41 Mg1 C21 O1 4.8(3)
C1 Mg1 C21 O1 -137.2(2)
Li2 Mg1 C21 O1 173.0(3)
Li1 Mg1 C21 O1 5.7(2)
O2 Mg1 C21 C17 4.8(2)
O1 Mg1 C21 C17 -123.5(3)
C41 Mg1 C21 C17 -118.7(2)
C1 Mg1 C21 C17 99.2(2)
Li2 Mg1 C21 C17 49.5(2)
Li1 Mg1 C21 C17 -117.8(2)
O2 Mg1 C21 C22 -131.5(3)
O1 Mg1 C21 C22 100.2(3)
C41 Mg1 C21 C22 105.0(3)
C1 Mg1 C21 C22 -37.0(3)
Li2 Mg1 C21 C22 -86.8(3)
Li1 Mg1 C21 C22 105.9(3)
C10 C5 C6 C7 2.5(5)
C10 C5 C6 C11 -177.7(3)
C8 C7 C6 C5 -1.2(5)
C12 C7 C6 C5 -179.8(3)
C8 C7 C6 C11 179.0(3)
C12 C7 C6 C11 0.4(5)
C21 C22 C20 C19 0.9(5)
C27 C22 C20 C19 -175.7(3)
C22 C20 C19 C18 1.6(5)
C22 C20 C19 C23 179.4(4)
C17 C18 C19 C20 -0.4(5)
C24 C18 C19 C20 178.4(3)
C17 C18 C19 C23 -178.2(3)
C24 C18 C19 C23 0.6(5)
C5 C10 C13 C15 -115.6(4)
C9 C10 C13 C15 64.9(4)
C5 C10 C13 C16 123.0(3)
C9 C10 C13 C16 -56.6(4)
C5 C10 C13 C14 3.9(5)
C9 C10 C13 C14 -175.6(3)
O2 Mg1 C41 Si2A 95.7(4)
O1 Mg1 C41 Si2A -160.6(4)
C1 Mg1 C41 Si2A -34.3(5)
Li2 Mg1 C41 Si2A 58.9(9)
C21 Mg1 C41 Si2A -162.8(3)
Li1 Mg1 C41 Si2A -163.7(5)
O2 Mg1 C41 Si2 104.5(3)
O1 Mg1 C41 Si2 -151.8(3)
C1 Mg1 C41 Si2 -25.5(4)
Li2 Mg1 C41 Si2 67.7(8)
C21 Mg1 C41 Si2 -154.0(3)
Li1 Mg1 C41 Si2 -154.9(4)
O2 Mg1 C41 Li1 -100.6(2)
O1 Mg1 C41 Li1 3.07(19)
C1 Mg1 C41 Li1 129.4(2)
Li2 Mg1 C41 Li1 -137.4(7)
C21 Mg1 C41 Li1 0.9(2)
O1 Li1 C41 Si2A 154.4(5)
O3 Li1 C41 Si2A -72.6(6)
O4 Li1 C41 Si2A 27.2(7)
Mg1 Li1 C41 Si2A 157.7(6)
O1 Li1 C41 Si2 137.5(5)
O3 Li1 C41 Si2 -89.5(6)
O4 Li1 C41 Si2 10.3(7)
Mg1 Li1 C41 Si2 140.9(6)
O1 Li1 C41 Mg1 -3.4(2)
O3 Li1 C41 Mg1 129.6(3)
O4 Li1 C41 Mg1 -130.5(3)
O5 C37 C40 C39 -34.1(6)
C40A C37 C40 C39 61.9(15)
C37 C40 C39 C40A -61.6(14)
C37 C40 C39 C38 39.1(6)
O5 C38 C39 C40A 12.0(16)
O5 C38 C39 C40 -30.3(5)
O3 C32 C30 C31 -36.1(5)
O3 C29 C31 C30 -10.7(6)
C32 C30 C31 C29 28.2(5)
O4 C34 C35 C36 -37.2(6)
C33 C36 C35 C34 30.3(6)
C35 C36 C33 O4 -12.9(6)
C17 C21 O1 Li1 -94.1(6)
C22 C21 O1 Li1 86.3(6)
Mg1 C21 O1 Li1 -164.1(6)
C17 C21 O1 Mg1 69.9(3)
C22 C21 O1 Mg1 -109.7(3)
O3 Li1 O1 C21 66.0(8)
O4 Li1 O1 C21 -87.4(7)
C41 Li1 O1 C21 168.5(4)
Mg1 Li1 O1 C21 165.0(6)
O3 Li1 O1 Mg1 -99.0(5)
O4 Li1 O1 Mg1 107.6(4)
C41 Li1 O1 Mg1 3.5(2)
O2 Mg1 O1 C21 -51.7(2)
C41 Mg1 O1 C21 -175.9(2)
C1 Mg1 O1 C21 47.5(2)
Li2 Mg1 O1 C21 -6.7(2)
Li1 Mg1 O1 C21 -171.7(3)
O2 Mg1 O1 Li1 120.0(2)
C41 Mg1 O1 Li1 -4.2(3)
C1 Mg1 O1 Li1 -140.8(3)
Li2 Mg1 O1 Li1 165.0(3)
C21 Mg1 O1 Li1 171.7(3)
C8 C9 O2 Li2 -43.1(5)
C10 C9 O2 Li2 136.6(4)
C8 C9 O2 Mg1 65.4(3)
C10 C9 O2 Mg1 -114.9(3)
O5 Li2 O2 C9 -53.3(7)
C1 Li2 O2 C9 146.0(3)
Mg1 Li2 O2 C9 123.2(3)
Si1A Li2 O2 C9 -177.4(2)
O5 Li2 O2 Mg1 -176.5(5)
C1 Li2 O2 Mg1 22.8(3)
Si1A Li2 O2 Mg1 59.4(2)
O1 Mg1 O2 C9 -39.3(2)
C41 Mg1 O2 C9 63.1(3)
C1 Mg1 O2 C9 -153.9(2)
Li2 Mg1 O2 C9 -131.4(3)
C21 Mg1 O2 C9 -60.0(2)
Li1 Mg1 O2 C9 -3.4(3)
O1 Mg1 O2 Li2 92.1(3)
C41 Mg1 O2 Li2 -165.5(3)
C1 Mg1 O2 Li2 -22.5(3)
C21 Mg1 O2 Li2 71.4(3)
Li1 Mg1 O2 Li2 128.0(3)
C39 C38 O5 C37 8.5(5)
C39 C38 O5 Li2 -179.7(4)
C40A C37 O5 C38 -25.0(15)
C40 C37 O5 C38 15.7(5)
C40A C37 O5 Li2 162.7(14)
C40 C37 O5 Li2 -156.6(5)
O2 Li2 O5 C38 158.0(4)
C1 Li2 O5 C38 -47.9(7)
Mg1 Li2 O5 C38 133(4)
Si1A Li2 O5 C38 -80.6(5)
O2 Li2 O5 C37 -31.2(7)
C1 Li2 O5 C37 122.9(5)
Mg1 Li2 O5 C37 -56(4)
Si1A Li2 O5 C37 90.2(4)
C31 C29 O3 C32 -12.0(5)
C31 C29 O3 Li1 132.8(4)
C30 C32 O3 C29 30.5(5)
C30 C32 O3 Li1 -113.7(4)
O1 Li1 O3 C29 9.8(7)
O4 Li1 O3 C29 168.5(3)
C41 Li1 O3 C29 -87.7(4)
Mg1 Li1 O3 C29 -45.5(5)
O1 Li1 O3 C32 149.6(5)
O4 Li1 O3 C32 -51.7(5)
C41 Li1 O3 C32 52.1(4)
Mg1 Li1 O3 C32 94.3(4)
C35 C34 O4 C33 30.3(6)
C35 C34 O4 Li1 -152.5(4)
C36 C33 O4 C34 -10.5(6)
C36 C33 O4 Li1 172.2(4)
O1 Li1 O4 C34 -60.5(7)
O3 Li1 O4 C34 139.0(4)
C41 Li1 O4 C34 36.8(5)
Mg1 Li1 O4 C34 -6.0(6)
O1 Li1 O4 C33 116.2(5)
O3 Li1 O4 C33 -44.3(5)
C41 Li1 O4 C33 -146.5(4)
Mg1 Li1 O4 C33 170.7(4)
Si1A C1 Si1 C4 -161.8(11)
Li2 C1 Si1 C4 127.0(5)
Mg1 C1 Si1 C4 -156.3(5)
Si1A C1 Si1 C3 -44.2(10)
Li2 C1 Si1 C3 -115.4(6)
Mg1 C1 Si1 C3 -38.7(6)
Si1A C1 Si1 C2 78.7(11)
Li2 C1 Si1 C2 7.5(7)
Mg1 C1 Si1 C2 84.3(7)
Si2A C41 Si2 C42 -175.6(17)
Mg1 C41 Si2 C42 49.5(8)
Li1 C41 Si2 C42 -80.3(9)
Si2A C41 Si2 C44 -60.4(15)
Mg1 C41 Si2 C44 164.7(6)
Li1 C41 Si2 C44 35.0(8)
Si2A C41 Si2 C43 58.7(14)
Mg1 C41 Si2 C43 -76.2(4)
Li1 C41 Si2 C43 154.1(5)
Si1 C1 Si1A C3A 170.7(14)
Li2 C1 Si1A C3A -78.2(9)
Mg1 C1 Si1A C3A -4.6(9)
Si1 C1 Si1A C2A -55.0(11)
Li2 C1 Si1A C2A 56.1(8)
Mg1 C1 Si1A C2A 129.7(8)
Si1 C1 Si1A C4A 47.0(11)
Li2 C1 Si1A C4A 158.1(7)
Mg1 C1 Si1A C4A -128.3(7)
Si1 C1 Si1A Li2 -111.1(9)
Mg1 C1 Si1A Li2 73.6(3)
O2 Li2 Si1A C3A 26.3(8)
O5 Li2 Si1A C3A -107.7(8)
C1 Li2 Si1A C3A 115.7(8)
Mg1 Li2 Si1A C3A 68.7(7)
O2 Li2 Si1A C2A 144.2(8)
O5 Li2 Si1A C2A 10.1(8)
C1 Li2 Si1A C2A -126.5(8)
Mg1 Li2 Si1A C2A -173.4(8)
O2 Li2 Si1A C4A -136.8(14)
O5 Li2 Si1A C4A 89.2(14)
C1 Li2 Si1A C4A -47.5(14)
Mg1 Li2 Si1A C4A -94.4(14)
O2 Li2 Si1A C1 -89.3(4)
O5 Li2 Si1A C1 136.6(4)
Mg1 Li2 Si1A C1 -46.9(2)
Si2 C41 Si2A C42A 9.8(18)
Mg1 C41 Si2A C42A 60.5(13)
Li1 C41 Si2A C42A -89.2(14)
Si2 C41 Si2A C44A 123.6(19)
Mg1 C41 Si2A C44A 174.4(12)
Li1 C41 Si2A C44A 24.7(13)
C40 C39 C40A C37 64.2(17)
C38 C39 C40A C37 -27(2)
O5 C37 C40A C39 31(2)
C40 C37 C40A C39 -62.9(17)
